data_7023009
loop_
_publ_author_name
'Constable, Edwin C.'
'Housecroft, Catherine E.'
'Kopecky, Peter'
'Martin, Colin J.'
'Wright, Iain A.'
'Zampese, Jennifer A.'
'Bolink, Henk J.'
'Pertegas, Antonio'

_publ_section_title
;
 Solution, structural and photophysical aspects of substituent effects in
 the N^N ligand in [Ir(C^N)2(N^N)]+ complexes.
;
_journal_issue 22
_journal_name_full 'Dalton transactions (Cambridge, England : 2003)'
_journal_page_first 8086
_journal_page_last 8103
_journal_paper_doi 10.1039/c3dt50492a
_journal_volume 42
_journal_year 2013
_chemical_formula_moiety '2(C32 H28 Ir N4 O), C H4 O, 2(F6 P), 2(H2 O)'
_chemical_formula_sum 'C65 H64 F12 Ir2 N8 O5 P2'
_chemical_formula_weight 1711.59
_chemical_name_systematic
;
?
;
_space_group_IT_number 14
_symmetry_cell_setting monoclinic
_symmetry_space_group_name_Hall '-P 2ybc'
_symmetry_space_group_name_H-M 'P 1 21/c 1'
_atom_sites_solution_hydrogens geom
_atom_sites_solution_primary direct
_atom_sites_solution_secondary difmap
_audit_creation_method SHELXL-97
_cell_angle_alpha 90.00
_cell_angle_beta 113.986(5)
_cell_angle_gamma 90.00
_cell_formula_units_Z 2
_cell_length_a 16.4951(12)
_cell_length_b 13.0662(11)
_cell_length_c 16.4258(11)
_cell_measurement_reflns_used 10215
_cell_measurement_temperature 173(2)
_cell_measurement_theta_max 67.33
_cell_measurement_theta_min 4.97
_cell_volume 3234.5(4)
_computing_cell_refinement 'Stoe IPDS'
_computing_data_collection 'Stoe IPDS'
_computing_data_reduction 'Stoe IPDS'
_computing_molecular_graphics 'Bruker SHELXTL'
_computing_publication_material 'Bruker SHELXTL'
_computing_structure_refinement 'SHELXL-97 (Sheldrick, 1997)'
_computing_structure_solution 'SHELXS-97 (Sheldrick, 1990)'
_diffrn_ambient_temperature 173(2)
_diffrn_measured_fraction_theta_full 0.993
_diffrn_measured_fraction_theta_max 0.993
_diffrn_measurement_device_type 'Stoe IPDS'
_diffrn_measurement_method '\w scans'
_diffrn_radiation_monochromator graphite
_diffrn_radiation_source 'fine-focus sealed tube'
_diffrn_radiation_type MoK\a
_diffrn_radiation_wavelength 0.71073
_diffrn_reflns_av_R_equivalents 0.0589
_diffrn_reflns_av_unetI/netI 0.0397
_diffrn_reflns_limit_h_max 21
_diffrn_reflns_limit_h_min -21
_diffrn_reflns_limit_k_max 16
_diffrn_reflns_limit_k_min -16
_diffrn_reflns_limit_l_max 20
_diffrn_reflns_limit_l_min -20
_diffrn_reflns_number 22644
_diffrn_reflns_theta_full 27.00
_diffrn_reflns_theta_max 27.00
_diffrn_reflns_theta_min 2.49
_exptl_absorpt_coefficient_mu 4.251
_exptl_absorpt_correction_T_max 0.3177
_exptl_absorpt_correction_T_min 0.3177
_exptl_absorpt_correction_type multi-scan
_exptl_absorpt_process_details '(Blessing 1951)'
_exptl_crystal_colour red
_exptl_crystal_density_diffrn 1.753
_exptl_crystal_density_method 'not measured'
_exptl_crystal_description block
_exptl_crystal_F_000 1676
_exptl_crystal_size_max 0.35
_exptl_crystal_size_mid 0.35
_exptl_crystal_size_min 0.35
_refine_diff_density_max 1.437
_refine_diff_density_min -1.700
_refine_diff_density_rms 0.121
_refine_ls_extinction_method none
_refine_ls_goodness_of_fit_ref 1.161
_refine_ls_hydrogen_treatment constr
_refine_ls_matrix_type full
_refine_ls_number_parameters 446
_refine_ls_number_reflns 7004
_refine_ls_number_restraints 0
_refine_ls_restrained_S_all 1.161
_refine_ls_R_factor_all 0.0387
_refine_ls_R_factor_gt 0.0357
_refine_ls_shift/su_max 0.001
_refine_ls_shift/su_mean 0.000
_refine_ls_structure_factor_coef Fsqd
_refine_ls_weighting_details 'calc w=1/[\s^2^(Fo^2^)+(0.0341P)^2^+10.1289P] where P=(Fo^2^+2Fc^2^)/3'
_refine_ls_weighting_scheme calc
_refine_ls_wR_factor_gt 0.0896
_refine_ls_wR_factor_ref 0.0936
_reflns_number_gt 6568
_reflns_number_total 7004
_reflns_threshold_expression >2sigma(I)
_cod_data_source_file c3dt50492a.txt
_cod_data_source_block pka159
_cod_depositor_comments
;
The following automatic conversions were performed:

'_symmetry_cell_setting' value 'Monoclinic' changed to 'monoclinic'
according to /home/saulius/struct/CIF-dictionaries/cif_core.dic
dictionary named 'cif_core.dic' version 2.4.2 from 2011-04-26.

Automatic conversion script
Id: cif_fix_values 1891 2012-01-12 08:04:46Z andrius 
;
_cod_original_sg_symbol_Hall -P2ybc
_cod_original_sg_symbol_H-M P2(1)/c
_cod_database_code 7023009

loop_
_symmetry_equiv_pos_as_xyz
'x, y, z'
'-x, y+1/2, -z+1/2'
'-x, -y, -z'
'x, -y-1/2, z-1/2'

loop_
_atom_site_label
_atom_site_type_symbol
_atom_site_fract_x
_atom_site_fract_y
_atom_site_fract_z
_atom_site_U_iso_or_equiv
_atom_site_adp_type
_atom_site_occupancy
_atom_site_symmetry_multiplicity
_atom_site_calc_flag
_atom_site_refinement_flags
_atom_site_disorder_assembly
_atom_site_disorder_group
Ir1 Ir 0.276168(11) 0.182259(13) 0.121524(11) 0.02417(7) Uani 1 1 d . . .
N1 N 0.2071(3) 0.2243(3) -0.0152(3) 0.0276(8) Uani 1 1 d . . .
O1 O 0.1550(2) 0.2547(3) 0.1147(2) 0.0278(7) Uani 1 1 d . . .
N2 N -0.0733(3) 0.3969(3) 0.0931(3) 0.0331(9) Uani 1 1 d . . .
C1 C 0.2358(3) 0.2070(4) -0.0792(3) 0.0311(10) Uani 1 1 d . . .
H1A H 0.2893 0.1696 -0.0647 0.037 Uiso 1 1 calc R . .
C2 C 0.1910(4) 0.2413(4) -0.1652(3) 0.0353(11) Uani 1 1 d . . .
H2A H 0.2131 0.2277 -0.2093 0.042 Uiso 1 1 calc R . .
C3 C 0.1136(4) 0.2955(4) -0.1863(3) 0.0364(11) Uani 1 1 d . . .
H3A H 0.0820 0.3210 -0.2450 0.044 Uiso 1 1 calc R . .
C4 C 0.0824(4) 0.3124(4) -0.1212(4) 0.0368(11) Uani 1 1 d . . .
H4A H 0.0285 0.3486 -0.1348 0.044 Uiso 1 1 calc R . .
C5 C 0.1308(3) 0.2760(4) -0.0357(3) 0.0278(9) Uani 1 1 d . . .
C6 C 0.1034(3) 0.2892(4) 0.0405(3) 0.0269(9) Uani 1 1 d . . .
C7 C 0.0235(3) 0.3392(4) 0.0259(3) 0.0285(9) Uani 1 1 d . . .
H7A H -0.0146 0.3616 -0.0322 0.034 Uiso 1 1 calc R . .
C8 C 0.0009(3) 0.3554(4) 0.0973(3) 0.0311(10) Uani 1 1 d . . .
H8A H 0.0427 0.3348 0.1544 0.037 Uiso 1 1 calc R . .
C9 C -0.1428(4) 0.4299(5) 0.0097(4) 0.0454(13) Uani 1 1 d . . .
H9A H -0.1179 0.4770 -0.0206 0.068 Uiso 1 1 calc R . .
H9B H -0.1894 0.4649 0.0216 0.068 Uiso 1 1 calc R . .
H9C H -0.1681 0.3702 -0.0283 0.068 Uiso 1 1 calc R . .
C10 C -0.0904(4) 0.4059(5) 0.1735(4) 0.0427(12) Uani 1 1 d . . .
H10A H -0.0381 0.3828 0.2252 0.064 Uiso 1 1 calc R . .
H10B H -0.1415 0.3634 0.1673 0.064 Uiso 1 1 calc R . .
H10C H -0.1029 0.4775 0.1819 0.064 Uiso 1 1 calc R . .
N3 N 0.3460(3) 0.3140(3) 0.1433(3) 0.0293(8) Uani 1 1 d . . .
C11 C 0.3868(3) 0.1290(4) 0.1163(3) 0.0305(10) Uani 1 1 d . . .
C12 C 0.4044(3) 0.0289(4) 0.0980(3) 0.0361(11) Uani 1 1 d . . .
H12A H 0.3603 -0.0226 0.0859 0.043 Uiso 1 1 calc R . .
C13 C 0.4864(4) 0.0045(5) 0.0975(4) 0.0482(14) Uani 1 1 d . . .
H13A H 0.4981 -0.0640 0.0862 0.058 Uiso 1 1 calc R . .
C14 C 0.5505(4) 0.0774(6) 0.1129(4) 0.0500(16) Uani 1 1 d . . .
H14A H 0.6058 0.0593 0.1116 0.060 Uiso 1 1 calc R . .
C15 C 0.5354(4) 0.1761(5) 0.1301(4) 0.0447(14) Uani 1 1 d . . .
H15A H 0.5799 0.2265 0.1402 0.054 Uiso 1 1 calc R . .
C16 C 0.4538(3) 0.2032(4) 0.1327(3) 0.0328(11) Uani 1 1 d . . .
C17 C 0.4314(3) 0.3053(4) 0.1484(3) 0.0344(11) Uani 1 1 d . . .
C18 C 0.4848(4) 0.3906(5) 0.1661(4) 0.0474(14) Uani 1 1 d . . .
H18A H 0.5433 0.3849 0.1690 0.057 Uiso 1 1 calc R . .
C19 C 0.4535(5) 0.4845(5) 0.1796(4) 0.0536(17) Uani 1 1 d . . .
H19A H 0.4904 0.5434 0.1921 0.064 Uiso 1 1 calc R . .
C20 C 0.3682(5) 0.4920(5) 0.1746(4) 0.0497(15) Uani 1 1 d . . .
H20A H 0.3457 0.5558 0.1839 0.060 Uiso 1 1 calc R . .
C21 C 0.3164(4) 0.4055(4) 0.1560(4) 0.0385(11) Uani 1 1 d . . .
H21A H 0.2575 0.4108 0.1521 0.046 Uiso 1 1 calc R . .
N4 N 0.2166(3) 0.0438(3) 0.1114(3) 0.0289(8) Uani 1 1 d . . .
C22 C 0.3280(3) 0.1429(4) 0.2504(3) 0.0278(9) Uani 1 1 d . . .
C23 C 0.3872(3) 0.1975(4) 0.3242(3) 0.0335(10) Uani 1 1 d . . .
H23A H 0.4095 0.2614 0.3148 0.040 Uiso 1 1 calc R . .
C24 C 0.4141(4) 0.1605(5) 0.4107(3) 0.0405(12) Uani 1 1 d . . .
H24A H 0.4538 0.1995 0.4595 0.049 Uiso 1 1 calc R . .
C25 C 0.3832(4) 0.0677(5) 0.4258(3) 0.0436(13) Uani 1 1 d . . .
H25A H 0.4009 0.0430 0.4849 0.052 Uiso 1 1 calc R . .
C26 C 0.3268(4) 0.0106(5) 0.3552(4) 0.0424(12) Uani 1 1 d . . .
H26A H 0.3067 -0.0541 0.3657 0.051 Uiso 1 1 calc R . .
C27 C 0.2988(3) 0.0469(4) 0.2683(3) 0.0317(10) Uani 1 1 d . . .
C28 C 0.2386(3) -0.0082(4) 0.1896(3) 0.0321(10) Uani 1 1 d . . .
C29 C 0.2069(4) -0.1064(5) 0.1906(4) 0.0450(13) Uani 1 1 d . . .
H29A H 0.2249 -0.1434 0.2449 0.054 Uiso 1 1 calc R . .
C30 C 0.1491(5) -0.1497(5) 0.1119(5) 0.0605(19) Uani 1 1 d . . .
H30A H 0.1259 -0.2162 0.1117 0.073 Uiso 1 1 calc R . .
C31 C 0.1253(5) -0.0960(5) 0.0337(5) 0.0586(18) Uani 1 1 d . . .
H31A H 0.0849 -0.1247 -0.0209 0.070 Uiso 1 1 calc R . .
C32 C 0.1609(4) 0.0000(4) 0.0352(3) 0.0380(11) Uani 1 1 d . . .
H32A H 0.1455 0.0361 -0.0193 0.046 Uiso 1 1 calc R . .
P1 P 0.16465(10) -0.07217(12) -0.21541(10) 0.0417(3) Uani 1 1 d . . .
F10 F 0.1037(4) -0.1596(4) -0.2062(4) 0.105(2) Uani 1 1 d . . .
F11 F 0.1046(3) 0.0092(4) -0.1934(3) 0.0786(13) Uani 1 1 d . . .
F12 F 0.1018(3) -0.0573(4) -0.3191(3) 0.0832(14) Uani 1 1 d . . .
F13 F 0.2264(4) -0.1497(4) -0.2354(4) 0.0994(18) Uani 1 1 d . . .
F14 F 0.2245(3) 0.0187(3) -0.2226(3) 0.0730(12) Uani 1 1 d . . .
F15 F 0.2253(3) -0.0789(4) -0.1124(3) 0.0683(11) Uani 1 1 d . . .
O100 O 0.3408(9) -0.1811(9) 0.4803(9) 0.075(4) Uani 0.50 1 d P A 1
O200 O 0.2870(7) -0.2177(6) 0.4429(7) 0.059(3) Uani 0.50 1 d P B 2
H200 H 0.2397 -0.2499 0.4325 0.088 Uiso 0.50 1 calc PR B 2
C200 C 0.3481(7) -0.2384(9) 0.5301(7) 0.039(2) Uani 0.50 1 d P B 2
H20B H 0.3763 -0.1744 0.5590 0.058 Uiso 0.50 1 calc PR B 2
H20C H 0.3934 -0.2858 0.5284 0.058 Uiso 0.50 1 calc PR B 2
H20D H 0.3171 -0.2694 0.5637 0.058 Uiso 0.50 1 calc PR B 2
O300 O 0.3704(11) -0.2719(9) 0.6467(8) 0.099(5) Uani 0.50 1 d P C 1

loop_
_atom_site_aniso_label
_atom_site_aniso_U_11
_atom_site_aniso_U_22
_atom_site_aniso_U_33
_atom_site_aniso_U_23
_atom_site_aniso_U_13
_atom_site_aniso_U_12
Ir1 0.01899(10) 0.03507(11) 0.01784(10) -0.00311(6) 0.00685(7) -0.00292(6)
N1 0.0256(19) 0.034(2) 0.0232(19) -0.0040(15) 0.0099(16) -0.0057(16)
O1 0.0221(15) 0.0432(18) 0.0156(15) -0.0018(12) 0.0051(13) 0.0032(13)
N2 0.026(2) 0.037(2) 0.037(2) 0.0003(17) 0.0136(18) -0.0004(16)
C1 0.028(2) 0.042(3) 0.023(2) -0.0016(19) 0.0103(19) -0.006(2)
C2 0.043(3) 0.042(3) 0.026(2) -0.006(2) 0.019(2) -0.008(2)
C3 0.045(3) 0.043(3) 0.015(2) 0.0014(19) 0.006(2) -0.003(2)
C4 0.036(3) 0.042(3) 0.028(3) 0.000(2) 0.009(2) 0.002(2)
C5 0.026(2) 0.033(2) 0.022(2) -0.0033(18) 0.0075(18) -0.0044(18)
C6 0.024(2) 0.034(2) 0.022(2) -0.0040(17) 0.0082(18) -0.0050(18)
C7 0.023(2) 0.038(2) 0.019(2) 0.0013(17) 0.0024(18) -0.0019(18)
C8 0.026(2) 0.033(2) 0.034(3) 0.000(2) 0.012(2) -0.0033(18)
C9 0.030(3) 0.049(3) 0.053(4) 0.004(3) 0.013(3) 0.008(2)
C10 0.040(3) 0.050(3) 0.046(3) -0.001(2) 0.025(3) 0.003(2)
N3 0.027(2) 0.044(2) 0.0183(18) -0.0016(15) 0.0105(16) -0.0087(16)
C11 0.022(2) 0.054(3) 0.0120(19) 0.0008(18) 0.0030(17) -0.001(2)
C12 0.030(2) 0.054(3) 0.022(2) 0.002(2) 0.009(2) 0.008(2)
C13 0.042(3) 0.070(4) 0.036(3) 0.005(3) 0.020(3) 0.018(3)
C14 0.029(3) 0.094(5) 0.028(3) 0.007(3) 0.012(2) 0.018(3)
C15 0.027(3) 0.079(4) 0.028(3) 0.007(3) 0.011(2) -0.002(3)
C16 0.021(2) 0.064(3) 0.014(2) 0.004(2) 0.0074(18) -0.003(2)
C17 0.029(2) 0.053(3) 0.018(2) 0.0035(19) 0.006(2) -0.010(2)
C18 0.038(3) 0.065(4) 0.037(3) 0.000(3) 0.013(3) -0.020(3)
C19 0.058(4) 0.058(4) 0.035(3) -0.001(3) 0.010(3) -0.032(3)
C20 0.068(4) 0.041(3) 0.028(3) -0.002(2) 0.007(3) -0.015(3)
C21 0.045(3) 0.038(3) 0.031(3) -0.002(2) 0.014(2) -0.009(2)
N4 0.0257(19) 0.040(2) 0.0231(19) -0.0043(16) 0.0118(16) -0.0051(16)
C22 0.023(2) 0.039(2) 0.024(2) -0.0010(18) 0.0127(19) 0.0026(18)
C23 0.023(2) 0.050(3) 0.024(2) -0.005(2) 0.0060(19) -0.002(2)
C24 0.028(3) 0.069(4) 0.016(2) -0.006(2) 0.001(2) 0.003(2)
C25 0.041(3) 0.067(4) 0.020(2) 0.006(2) 0.010(2) 0.005(3)
C26 0.040(3) 0.057(3) 0.036(3) 0.007(2) 0.021(2) 0.004(2)
C27 0.029(2) 0.040(2) 0.033(2) 0.002(2) 0.019(2) 0.002(2)
C28 0.033(2) 0.040(3) 0.030(2) -0.001(2) 0.020(2) -0.002(2)
C29 0.051(3) 0.052(3) 0.040(3) -0.001(2) 0.027(3) -0.015(3)
C30 0.080(5) 0.054(4) 0.059(4) -0.011(3) 0.040(4) -0.030(4)
C31 0.064(4) 0.062(4) 0.052(4) -0.023(3) 0.026(3) -0.036(3)
C32 0.037(3) 0.049(3) 0.025(2) -0.010(2) 0.009(2) -0.013(2)
P1 0.0376(7) 0.0480(8) 0.0329(7) -0.0018(6) 0.0077(6) -0.0046(6)
F10 0.087(4) 0.087(3) 0.101(4) 0.036(3) -0.002(3) -0.047(3)
F11 0.055(3) 0.099(3) 0.086(3) 0.016(3) 0.034(2) 0.028(2)
F12 0.095(4) 0.090(3) 0.042(2) 0.007(2) 0.006(2) -0.022(3)
F13 0.114(4) 0.077(3) 0.105(4) -0.033(3) 0.042(4) 0.024(3)
F14 0.068(3) 0.071(3) 0.084(3) -0.005(2) 0.036(3) -0.020(2)
F15 0.062(3) 0.082(3) 0.046(2) -0.0043(19) 0.006(2) 0.007(2)
O100 0.086(9) 0.087(8) 0.073(8) 0.029(7) 0.053(7) 0.051(7)
O200 0.045(5) 0.021(4) 0.083(7) -0.015(4) -0.001(5) -0.012(4)
C200 0.024(5) 0.045(6) 0.036(6) -0.002(5) 0.001(4) 0.005(4)
O300 0.178(15) 0.061(7) 0.063(7) 0.015(6) 0.055(9) 0.006(8)

loop_
_atom_type_symbol
_atom_type_description
_atom_type_scat_dispersion_real
_atom_type_scat_dispersion_imag
_atom_type_scat_source
C C 0.0033 0.0016 'International Tables Vol C Tables 4.2.6.8 and 6.1.1.4'
H H 0.0000 0.0000 'International Tables Vol C Tables 4.2.6.8 and 6.1.1.4'
N N 0.0061 0.0033 'International Tables Vol C Tables 4.2.6.8 and 6.1.1.4'
O O 0.0106 0.0060 'International Tables Vol C Tables 4.2.6.8 and 6.1.1.4'
F F 0.0171 0.0103 'International Tables Vol C Tables 4.2.6.8 and 6.1.1.4'
P P 0.1023 0.0942 'International Tables Vol C Tables 4.2.6.8 and 6.1.1.4'
Ir Ir -1.4442 7.9887 'International Tables Vol C Tables 4.2.6.8 and 6.1.1.4'

loop_
_geom_angle_atom_site_label_1
_geom_angle_atom_site_label_2
_geom_angle_atom_site_label_3
_geom_angle
C11 Ir1 C22 87.19(18)
C11 Ir1 N3 80.72(19)
C22 Ir1 N3 93.70(18)
C11 Ir1 N4 96.11(19)
C22 Ir1 N4 80.92(18)
N3 Ir1 N4 173.92(16)
C11 Ir1 N1 98.69(16)
C22 Ir1 N1 173.76(16)
N3 Ir1 N1 89.36(15)
N4 Ir1 N1 96.26(15)
C11 Ir1 O1 172.73(16)
C22 Ir1 O1 98.89(15)
N3 Ir1 O1 94.84(15)
N4 Ir1 O1 88.81(14)
N1 Ir1 O1 75.40(13)
C1 N1 C5 118.9(4)
C1 N1 Ir1 125.1(3)
C5 N1 Ir1 115.9(3)
C6 O1 Ir1 116.9(3)
C8 N2 C9 122.3(4)
C8 N2 C10 120.2(5)
C9 N2 C10 117.5(4)
N1 C1 C2 122.5(5)
N1 C1 H1A 118.7
C2 C1 H1A 118.7
C3 C2 C1 118.9(5)
C3 C2 H2A 120.6
C1 C2 H2A 120.6
C2 C3 C4 119.2(5)
C2 C3 H3A 120.4
C4 C3 H3A 120.4
C3 C4 C5 119.2(5)
C3 C4 H4A 120.4
C5 C4 H4A 120.4
N1 C5 C4 121.3(4)
N1 C5 C6 114.6(4)
C4 C5 C6 124.0(4)
O1 C6 C7 123.6(4)
O1 C6 C5 117.0(4)
C7 C6 C5 119.4(4)
C8 C7 C6 119.0(4)
C8 C7 H7A 120.5
C6 C7 H7A 120.5
N2 C8 C7 125.8(5)
N2 C8 H8A 117.1
C7 C8 H8A 117.1
N2 C9 H9A 109.5
N2 C9 H9B 109.5
H9A C9 H9B 109.5
N2 C9 H9C 109.5
H9A C9 H9C 109.5
H9B C9 H9C 109.5
N2 C10 H10A 109.5
N2 C10 H10B 109.5
H10A C10 H10B 109.5
N2 C10 H10C 109.5
H10A C10 H10C 109.5
H10B C10 H10C 109.5
C21 N3 C17 119.5(4)
C21 N3 Ir1 124.7(3)
C17 N3 Ir1 115.7(3)
C12 C11 C16 118.0(5)
C12 C11 Ir1 127.7(4)
C16 C11 Ir1 114.3(4)
C13 C12 C11 120.1(5)
C13 C12 H12A 119.9
C11 C12 H12A 119.9
C14 C13 C12 121.3(6)
C14 C13 H13A 119.4
C12 C13 H13A 119.4
C15 C14 C13 120.3(5)
C15 C14 H14A 119.9
C13 C14 H14A 119.9
C14 C15 C16 120.1(6)
C14 C15 H15A 120.0
C16 C15 H15A 120.0
C15 C16 C11 120.3(5)
C15 C16 C17 124.0(5)
C11 C16 C17 115.7(4)
C18 C17 N3 119.7(5)
C18 C17 C16 126.9(5)
N3 C17 C16 113.4(4)
C17 C18 C19 120.3(6)
C17 C18 H18A 119.9
C19 C18 H18A 119.9
C20 C19 C18 119.4(5)
C20 C19 H19A 120.3
C18 C19 H19A 120.3
C21 C20 C19 118.9(6)
C21 C20 H20A 120.6
C19 C20 H20A 120.6
N3 C21 C20 122.3(6)
N3 C21 H21A 118.8
C20 C21 H21A 118.8
C32 N4 C28 118.9(4)
C32 N4 Ir1 125.5(4)
C28 N4 Ir1 115.5(3)
C23 C22 C27 116.6(4)
C23 C22 Ir1 129.1(4)
C27 C22 Ir1 114.3(3)
C24 C23 C22 121.7(5)
C24 C23 H23A 119.1
C22 C23 H23A 119.1
C25 C24 C23 120.1(5)
C25 C24 H24A 119.9
C23 C24 H24A 119.9
C26 C25 C24 120.0(5)
C26 C25 H25A 120.0
C24 C25 H25A 120.0
C25 C26 C27 120.6(5)
C25 C26 H26A 119.7
C27 C26 H26A 119.7
C26 C27 C22 121.0(5)
C26 C27 C28 124.3(5)
C22 C27 C28 114.8(4)
N4 C28 C29 120.9(5)
N4 C28 C27 114.4(4)
C29 C28 C27 124.7(5)
C30 C29 C28 119.2(6)
C30 C29 H29A 120.4
C28 C29 H29A 120.4
C31 C30 C29 119.6(6)
C31 C30 H30A 120.2
C29 C30 H30A 120.2
C30 C31 C32 119.3(6)
C30 C31 H31A 120.4
C32 C31 H31A 120.4
N4 C32 C31 122.0(5)
N4 C32 H32A 119.0
C31 C32 H32A 119.0
F13 P1 F10 92.7(4)
F13 P1 F14 89.5(3)
F10 P1 F14 177.7(3)
F13 P1 F15 90.3(3)
F10 P1 F15 90.4(3)
F14 P1 F15 88.8(3)
F13 P1 F11 178.0(3)
F10 P1 F11 89.0(3)
F14 P1 F11 88.8(3)
F15 P1 F11 88.6(2)
F13 P1 F12 92.9(3)
F10 P1 F12 91.6(3)
F14 P1 F12 89.0(3)
F15 P1 F12 176.1(3)
F11 P1 F12 88.1(3)
C200 O200 H200 109.5
O200 C200 H20B 109.5
O200 C200 H20C 109.5
H20B C200 H20C 109.5
O200 C200 H20D 109.5
H20B C200 H20D 109.5
H20C C200 H20D 109.5

loop_
_geom_bond_atom_site_label_1
_geom_bond_atom_site_label_2
_geom_bond_distance
Ir1 C11 1.987(5)
Ir1 C22 2.002(5)
Ir1 N3 2.021(4)
Ir1 N4 2.033(4)
Ir1 N1 2.137(4)
Ir1 O1 2.173(3)
N1 C1 1.335(6)
N1 C5 1.345(6)
O1 C6 1.253(6)
N2 C8 1.314(6)
N2 C9 1.449(7)
N2 C10 1.463(7)
C1 C2 1.377(7)
C1 H1A 0.9500
C2 C3 1.375(8)
C2 H2A 0.9500
C3 C4 1.380(7)
C3 H3A 0.9500
C4 C5 1.387(7)
C4 H4A 0.9500
C5 C6 1.503(6)
C6 C7 1.402(6)
C7 C8 1.385(7)
C7 H7A 0.9500
C8 H8A 0.9500
C9 H9A 0.9800
C9 H9B 0.9800
C9 H9C 0.9800
C10 H10A 0.9800
C10 H10B 0.9800
C10 H10C 0.9800
N3 C21 1.340(7)
N3 C17 1.380(6)
C11 C12 1.398(7)
C11 C16 1.412(7)
C12 C13 1.394(7)
C12 H12A 0.9500
C13 C14 1.367(9)
C13 H13A 0.9500
C14 C15 1.364(9)
C14 H14A 0.9500
C15 C16 1.410(7)
C15 H15A 0.9500
C16 C17 1.434(8)
C17 C18 1.377(7)
C18 C19 1.384(10)
C18 H18A 0.9500
C19 C20 1.379(10)
C19 H19A 0.9500
C20 C21 1.374(8)
C20 H20A 0.9500
C21 H21A 0.9500
N4 C32 1.343(6)
N4 C28 1.365(6)
C22 C23 1.403(7)
C22 C27 1.416(7)
C23 C24 1.392(7)
C23 H23A 0.9500
C24 C25 1.376(8)
C24 H24A 0.9500
C25 C26 1.375(8)
C25 H25A 0.9500
C26 C27 1.393(7)
C26 H26A 0.9500
C27 C28 1.459(7)
C28 C29 1.389(7)
C29 C30 1.377(9)
C29 H29A 0.9500
C30 C31 1.374(10)
C30 H30A 0.9500
C31 C32 1.380(8)
C31 H31A 0.9500
C32 H32A 0.9500
P1 F13 1.563(5)
P1 F10 1.570(5)
P1 F14 1.579(4)
P1 F15 1.580(4)
P1 F11 1.592(5)
P1 F12 1.606(4)
O200 C200 1.402(15)
O200 H200 0.8400
C200 H20B 0.9800
C200 H20C 0.9800
C200 H20D 0.9800
